data_8105880
loop_
_publ_author_name
'Ling, Ning'
'Wang, Xia'
'Zhang, Ya-Wen'
'Zhao, Tian-Tian'
'Ruan, Yuan'
'Yang, Jing'

_publ_section_title
;
 Crystal structure of
 dimethanol-bis(1-((2-methyl-1H-benzo[d]imidazol-1-yl)methyl)-1H-benzo[d][1,2,3]triazole-\kN)-bis(thiocyanato-\kN)cadmium(II)
 C34H34CdN12O2S2
;
_journal_issue 5
_journal_name_full 'Zeitschrift f\"ur Kristallographie - New Crystal Structures'
_journal_page_first 881
_journal_page_last 882
_journal_paper_doi 10.1515/ncrs-2019-0068
_journal_volume 234
_journal_year 2019
_chemical_formula_moiety 'C34 H34 Cd N12 O2 S2'
_chemical_formula_sum 'C34 H34 Cd N12 O2 S2'
_chemical_formula_weight 819.25
_space_group_crystal_system triclinic
_space_group_IT_number 2
_space_group_name_Hall '-P 1'
_space_group_name_H-M_alt 'P -1'
_atom_sites_solution_hydrogens mixed
_atom_sites_solution_primary iterative
_cell_angle_alpha 113.022(7)
_cell_angle_beta 96.919(6)
_cell_angle_gamma 104.526(6)
_cell_formula_units_Z 1
_cell_length_a 9.6872(6)
_cell_length_b 10.4523(7)
_cell_length_c 10.8422(9)
_cell_measurement_reflns_used 2744
_cell_measurement_temperature 293(2)
_cell_measurement_theta_max 70.5820
_cell_measurement_theta_min 4.5200
_cell_volume 948.19(14)
_computing_cell_refinement
;
CrysAlisPro, Agilent Technologies,
Version 1.171.37.35 (release 13-08-2014 CrysAlis171 .NET)
(compiled Aug 13 2014,18:06:01)
;
_computing_data_collection
;
CrysAlisPro, Agilent Technologies,
Version 1.171.37.35 (release 13-08-2014 CrysAlis171 .NET)
(compiled Aug 13 2014,18:06:01)
;
_computing_data_reduction
;
CrysAlisPro, Agilent Technologies,
Version 1.171.37.35 (release 13-08-2014 CrysAlis171 .NET)
(compiled Aug 13 2014,18:06:01)
;
_computing_molecular_graphics 'Olex2 (Dolomanov et al., 2009)'
_computing_publication_material 'Olex2 (Dolomanov et al., 2009)'
_computing_structure_refinement 'ShelXL (Sheldrick, 2015)'
_computing_structure_solution
;
Superflip (Palatinus & Chapuis, 2007;Palatinus & van der Lee, 2008;
Palatinus et al., 2012)
;
_diffrn_ambient_temperature 293(2)
_diffrn_detector 'CCD plate'
_diffrn_detector_area_resol_mean 16.2312
_diffrn_detector_type Eos
_diffrn_measured_fraction_theta_full 0.998
_diffrn_measured_fraction_theta_max 0.998
_diffrn_measurement_details
;
#__ type_ start__ end____ width___ exp.time_
  1 omega  -52.00   35.00   1.0000    1.0000
omega____ theta____ kappa____ phi______ frames
    -      -33.5000   57.0000 -180.0000 87

#__ type_ start__ end____ width___ exp.time_
  2 omega -102.00  -15.00   1.0000    1.0000
omega____ theta____ kappa____ phi______ frames
    -      -33.5000  -57.0000   30.0000 87

#__ type_ start__ end____ width___ exp.time_
  3 omega -108.00  -32.00   1.0000    1.0000
omega____ theta____ kappa____ phi______ frames
    -      -33.5000  178.0000  -90.0000 76

#__ type_ start__ end____ width___ exp.time_
  4 omega -108.00  -32.00   1.0000    1.0000
omega____ theta____ kappa____ phi______ frames
    -      -33.5000  178.0000 -180.0000 76

#__ type_ start__ end____ width___ exp.time_
  5 omega   24.00   65.00   1.0000    1.0000
omega____ theta____ kappa____ phi______ frames
    -       36.7015  -99.0000  -90.0000 41

#__ type_ start__ end____ width___ exp.time_
  6 omega   32.00   57.00   1.0000    1.0000
omega____ theta____ kappa____ phi______ frames
    -       36.7015  -77.0000  -60.0000 25

#__ type_ start__ end____ width___ exp.time_
  7 omega   15.00   84.00   1.0000    1.0000
omega____ theta____ kappa____ phi______ frames
    -       36.7015 -121.0000  100.0000 69

#__ type_ start__ end____ width___ exp.time_
  8 omega  -11.00   14.00   1.0000    1.0000
omega____ theta____ kappa____ phi______ frames
    -       36.7015  -77.0000  -60.0000 25

#__ type_ start__ end____ width___ exp.time_
  9 omega   58.00  111.00   1.0000    1.0000
omega____ theta____ kappa____ phi______ frames
    -       36.7015  178.0000   90.0000 53

#__ type_ start__ end____ width___ exp.time_
 10 omega   78.00  105.00   1.0000    1.0000
omega____ theta____ kappa____ phi______ frames
    -       36.7015   77.0000  150.0000 27

#__ type_ start__ end____ width___ exp.time_
 11 omega   19.00  106.00   1.0000    1.0000
omega____ theta____ kappa____ phi______ frames
    -       36.7015   37.0000  150.0000 87

#__ type_ start__ end____ width___ exp.time_
 12 omega   66.00  111.00   1.0000    1.0000
omega____ theta____ kappa____ phi______ frames
    -       36.7015  178.0000  -90.0000 45

#__ type_ start__ end____ width___ exp.time_
 13 omega  -32.00   44.00   1.0000    1.0000
omega____ theta____ kappa____ phi______ frames
    -       36.7015  -57.0000 -120.0000 76

#__ type_ start__ end____ width___ exp.time_
 14 omega   14.00   41.00   1.0000    1.0000
omega____ theta____ kappa____ phi______ frames
    -       36.7015  -99.0000 -120.0000 27

#__ type_ start__ end____ width___ exp.time_
 15 omega   67.00  166.00   1.0000    2.5000
omega____ theta____ kappa____ phi______ frames
    -      108.0000   15.0000 -120.0000 99

#__ type_ start__ end____ width___ exp.time_
 16 omega   42.00   99.00   1.0000    2.5000
omega____ theta____ kappa____ phi______ frames
    -      108.0000  -45.0000    0.0000 57

#__ type_ start__ end____ width___ exp.time_
 17 omega   39.00   78.00   1.0000    2.5000
omega____ theta____ kappa____ phi______ frames
    -      108.0000  -30.0000 -180.0000 39

#__ type_ start__ end____ width___ exp.time_
 18 omega   44.00  107.00   1.0000    2.5000
omega____ theta____ kappa____ phi______ frames
    -      108.0000  -94.0000   30.0000 63

#__ type_ start__ end____ width___ exp.time_
 19 omega  153.00  178.00   1.0000    2.5000
omega____ theta____ kappa____ phi______ frames
    -      108.0000  111.0000  -60.0000 25

#__ type_ start__ end____ width___ exp.time_
 20 omega   38.00   91.00   1.0000    2.5000
omega____ theta____ kappa____ phi______ frames
    -      108.0000  -30.0000   60.0000 53

#__ type_ start__ end____ width___ exp.time_
 21 omega   41.00  104.00   1.0000    2.5000
omega____ theta____ kappa____ phi______ frames
    -      108.0000 -111.0000  150.0000 63

#__ type_ start__ end____ width___ exp.time_
 22 omega   89.00  134.00   1.0000    2.5000
omega____ theta____ kappa____ phi______ frames
    -      108.0000   61.0000  -90.0000 45

#__ type_ start__ end____ width___ exp.time_
 23 omega   58.00   91.00   1.0000    2.5000
omega____ theta____ kappa____ phi______ frames
    -      108.0000  -30.0000 -150.0000 33

#__ type_ start__ end____ width___ exp.time_
 24 omega   42.00   74.00   1.0000    2.5000
omega____ theta____ kappa____ phi______ frames
    -      108.0000  -45.0000  120.0000 32

#__ type_ start__ end____ width___ exp.time_
 25 omega   45.00  108.00   1.0000    2.5000
omega____ theta____ kappa____ phi______ frames
    -      108.0000  -94.0000  -30.0000 63

#__ type_ start__ end____ width___ exp.time_
 26 omega   42.00   91.00   1.0000    2.5000
omega____ theta____ kappa____ phi______ frames
    -      108.0000  -30.0000  -60.0000 49

#__ type_ start__ end____ width___ exp.time_
 27 omega  124.00  174.00   1.0000    2.5000
omega____ theta____ kappa____ phi______ frames
    -      108.0000   30.0000  120.0000 50

#__ type_ start__ end____ width___ exp.time_
 28 omega   92.00  119.00   1.0000    2.5000
omega____ theta____ kappa____ phi______ frames
    -      108.0000   30.0000  120.0000 27

#__ type_ start__ end____ width___ exp.time_
 29 omega   37.00   74.00   1.0000    2.5000
omega____ theta____ kappa____ phi______ frames
    -      108.0000  -30.0000  -90.0000 37

#__ type_ start__ end____ width___ exp.time_
 30 omega   39.00  113.00   1.0000    2.5000
omega____ theta____ kappa____ phi______ frames
    -      108.0000 -111.0000 -120.0000 74

#__ type_ start__ end____ width___ exp.time_
 31 omega  143.00  170.00   1.0000    2.5000
omega____ theta____ kappa____ phi______ frames
    -      108.0000   61.0000    0.0000 27

#__ type_ start__ end____ width___ exp.time_
 32 omega   39.00  107.00   1.0000    2.5000
omega____ theta____ kappa____ phi______ frames
    -      108.0000  -77.0000 -120.0000 68

#__ type_ start__ end____ width___ exp.time_
 33 omega  100.00  139.00   1.0000    2.5000
omega____ theta____ kappa____ phi______ frames
    -      108.0000  111.0000  -60.0000 39
;
_diffrn_measurement_device 'four-circle diffractometer'
_diffrn_measurement_device_type 'Xcalibur, Eos, Gemini'
_diffrn_measurement_method '\w scans'
_diffrn_orient_matrix_UB_11 -0.0691649000
_diffrn_orient_matrix_UB_12 0.0626815000
_diffrn_orient_matrix_UB_13 0.1215818000
_diffrn_orient_matrix_UB_21 -0.1543168000
_diffrn_orient_matrix_UB_22 -0.0791417000
_diffrn_orient_matrix_UB_23 -0.0992891000
_diffrn_orient_matrix_UB_31 -0.0109036000
_diffrn_orient_matrix_UB_32 -0.1360334000
_diffrn_orient_matrix_UB_33 0.0268450000
_diffrn_radiation_monochromator graphite
_diffrn_radiation_probe x-ray
_diffrn_radiation_type CuK\a
_diffrn_radiation_wavelength 1.54184
_diffrn_reflns_av_R_equivalents 0.0430
_diffrn_reflns_av_unetI/netI 0.0570
_diffrn_reflns_Laue_measured_fraction_full 0.998
_diffrn_reflns_Laue_measured_fraction_max 0.998
_diffrn_reflns_limit_h_max 11
_diffrn_reflns_limit_h_min -11
_diffrn_reflns_limit_k_max 7
_diffrn_reflns_limit_k_min -12
_diffrn_reflns_limit_l_max 12
_diffrn_reflns_limit_l_min -11
_diffrn_reflns_number 6842
_diffrn_reflns_point_group_measured_fraction_full 0.998
_diffrn_reflns_point_group_measured_fraction_max 0.998
_diffrn_reflns_theta_full 67.066
_diffrn_reflns_theta_max 67.066
_diffrn_reflns_theta_min 4.571
_diffrn_source 'Enhance (Cu) X-ray Source'
_exptl_absorpt_coefficient_mu 6.033
_exptl_absorpt_correction_T_max 0.706
_exptl_absorpt_correction_T_min 0.348
_exptl_absorpt_correction_type gaussian
_exptl_absorpt_process_details
;
CrysAlisPro, Agilent Technologies,
Version 1.171.37.35 (release 13-08-2014 CrysAlis171 .NET)
(compiled Aug 13 2014,18:06:01)
Numerical absorption correction based on gaussian integration over
			a multifaceted crystal model
Empirical absorption correction using spherical harmonics,
 implemented in SCALE3 ABSPACK scaling algorithm.
;
_exptl_crystal_colour colourless
_exptl_crystal_colour_primary colourless
_exptl_crystal_density_diffrn 1.435
_exptl_crystal_description plate
_exptl_crystal_F_000 418
_exptl_crystal_size_max 0.3319
_exptl_crystal_size_mid 0.205
_exptl_crystal_size_min 0.0908
_refine_diff_density_max 1.963
_refine_diff_density_min -0.764
_refine_diff_density_rms 0.131
_refine_ls_extinction_coef .
_refine_ls_extinction_method none
_refine_ls_goodness_of_fit_ref 1.084
_refine_ls_hydrogen_treatment mixed
_refine_ls_matrix_type full
_refine_ls_number_parameters 237
_refine_ls_number_reflns 3378
_refine_ls_number_restraints 3
_refine_ls_restrained_S_all 1.083
_refine_ls_R_factor_all 0.0601
_refine_ls_R_factor_gt 0.0564
_refine_ls_shift/su_max 0.001
_refine_ls_shift/su_mean 0.000
_refine_ls_structure_factor_coef Fsqd
_refine_ls_weighting_details 'w=1/[\s^2^(Fo^2^)+(0.0932P)^2^] where P=(Fo^2^+2Fc^2^)/3'
_refine_ls_weighting_scheme calc
_refine_ls_wR_factor_gt 0.1461
_refine_ls_wR_factor_ref 0.1511
_reflns_Friedel_coverage 0.000
_reflns_Friedel_fraction_full .
_reflns_Friedel_fraction_max .
_reflns_number_gt 3129
_reflns_number_total 3378
_reflns_threshold_expression 'I > 2\s(I)'
_cod_data_source_file suppl_ncrs-2019-0068_suppl.cif
_cod_data_source_block a
_cod_original_cell_volume 948.20(13)
_cod_database_code 8105880
_chemical_oxdiff_formula C34H34O2N12Cd1S2
_shelx_space_group_comment
;
The symmetry employed for this shelxl refinement is uniquely defined
by the following loop, which should always be used as a source of
symmetry information in preference to the above space-group names.
They are only intended as comments.
;
_reflns_odcompleteness_completeness 99.76
_reflns_odcompleteness_iscentric 1
_reflns_odcompleteness_theta 66.97
_olex2_refinement_description
;
1. Fixed Uiso
 At 1.2 times of:
  All C(H) groups, All C(H,H) groups
 At 1.5 times of:
  All C(H,H,H) groups, All O(H) groups
2. Restrained distances
 O1-H1A
 0.85 with sigma of 0.01
 C17-H1A
 1.89388 with sigma of 0.02
 Cd1-H1A
 2.971326 with sigma of 0.02
3.a Secondary CH2 refined with riding coordinates:
 C9(H9A,H9B)
3.b Aromatic/amide H refined with riding coordinates:
 C1(H1), C2(H2), C3(H3), C4(H4), C12(H12), C13(H13), C14(H14), C15(H15)
3.c Idealised Me refined as rotating group:
 C8(H8A,H8B,H8C), C17(H17A,H17B,H17C)
;
_olex2_submission_special_instructions 'No special instructions were received'

loop_
_space_group_symop_operation_xyz
'x, y, z'
'-x, -y, -z'

loop_
_atom_site_label
_atom_site_type_symbol
_atom_site_fract_x
_atom_site_fract_y
_atom_site_fract_z
_atom_site_U_iso_or_equiv
_atom_site_adp_type
_atom_site_occupancy
_atom_site_site_symmetry_order
_atom_site_calc_flag
_atom_site_refinement_flags_posn
_atom_site_refinement_flags_adp
_atom_site_refinement_flags_occupancy
_atom_site_disorder_assembly
_atom_site_disorder_group
C1 C 0.3886(5) 0.7208(5) 0.1441(6) 0.0498(11) Uani 1 1 d . . . . .
H1 H 0.3229 0.7646 0.1224 0.060 Uiso 1 1 calc R . . . .
C2 C 0.3565(6) 0.6352(6) 0.2135(6) 0.0618(14) Uani 1 1 d . . . . .
H2 H 0.2680 0.6222 0.2397 0.074 Uiso 1 1 calc R . . . .
C3 C 0.4538(7) 0.5675(6) 0.2453(6) 0.0611(14) Uani 1 1 d . . . . .
H3 H 0.4288 0.5106 0.2922 0.073 Uiso 1 1 calc R . . . .
C4 C 0.5870(6) 0.5838(6) 0.2083(6) 0.0531(12) Uani 1 1 d . . . . .
H4 H 0.6513 0.5373 0.2270 0.064 Uiso 1 1 calc R . . . .
C5 C 0.6192(5) 0.6732(5) 0.1416(5) 0.0425(10) Uani 1 1 d . . . . .
C6 C 0.5222(5) 0.7392(5) 0.1081(5) 0.0408(9) Uani 1 1 d . . . . .
C7 C 0.7114(5) 0.7992(5) 0.0303(5) 0.0411(9) Uani 1 1 d . . . . .
C8 C 0.8150(6) 0.8592(7) -0.0396(7) 0.0590(13) Uani 1 1 d . . . . .
H8A H 0.8405 0.7809 -0.1049 0.088 Uiso 1 1 calc GR . . . .
H8B H 0.9024 0.9315 0.0280 0.088 Uiso 1 1 calc GR . . . .
H8C H 0.7690 0.9041 -0.0871 0.088 Uiso 1 1 calc GR . . . .
C9 C 0.8723(5) 0.6734(5) 0.1036(5) 0.0448(10) Uani 1 1 d . . . . .
H9A H 0.9010 0.6482 0.0166 0.054 Uiso 1 1 calc R . . . .
H9B H 0.8509 0.5868 0.1204 0.054 Uiso 1 1 calc R . . . .
C10 C 1.0376(5) 0.8235(5) 0.3516(5) 0.0446(10) Uani 1 1 d . . . . .
C11 C 1.1727(6) 0.9340(6) 0.3987(5) 0.0514(11) Uani 1 1 d . . . . .
C12 C 1.2557(7) 0.9931(7) 0.5347(6) 0.0659(15) Uani 1 1 d . . . . .
H12 H 1.3469 1.0661 0.5663 0.079 Uiso 1 1 calc R . . . .
C13 C 1.1964(8) 0.9385(7) 0.6180(6) 0.0693(17) Uani 1 1 d . . . . .
H13 H 1.2482 0.9754 0.7093 0.083 Uiso 1 1 calc R . . . .
C14 C 1.0589(8) 0.8278(7) 0.5704(6) 0.0688(17) Uani 1 1 d . . . . .
H14 H 1.0232 0.7939 0.6317 0.083 Uiso 1 1 calc R . . . .
C15 C 0.9758(7) 0.7679(6) 0.4387(5) 0.0573(13) Uani 1 1 d . . . . .
H15 H 0.8845 0.6953 0.4083 0.069 Uiso 1 1 calc R . . . .
C16 C 0.8291(5) 1.2665(5) 0.1450(5) 0.0450(10) Uani 1 1 d . . . . .
C17 C 0.5278(10) 1.2346(8) 0.3350(9) 0.095(2) Uani 1 1 d D . . . .
H17A H 0.4580 1.2864 0.3413 0.142 Uiso 1 1 calc GR . . . .
H17B H 0.6129 1.2842 0.3141 0.142 Uiso 1 1 calc GR . . . .
H17C H 0.5566 1.2317 0.4215 0.142 Uiso 1 1 calc GR . . . .
Cd1 Cd 0.5000 1.0000 0.0000 0.04375(19) Uani 1 2 d DS T P . .
N1 N 0.5841(4) 0.8183(4) 0.0384(4) 0.0423(8) Uani 1 1 d . . . . .
N2 N 0.7396(4) 0.7134(4) 0.0913(4) 0.0410(8) Uani 1 1 d . . . . .
N3 N 0.9955(4) 0.7905(5) 0.2144(4) 0.0444(8) Uani 1 1 d . . . . .
N4 N 1.0969(5) 0.8757(5) 0.1804(5) 0.0547(10) Uani 1 1 d . . . . .
N5 N 1.2036(5) 0.9639(6) 0.2904(5) 0.0631(12) Uani 1 1 d . . . . .
N6 N 0.7281(5) 1.1644(5) 0.0932(5) 0.0610(12) Uani 1 1 d . . . . .
O1 O 0.4623(4) 1.0878(4) 0.2279(4) 0.0586(9) Uani 1 1 d D . . . .
H1A H 0.395(5) 1.042(3) 0.253(3) 0.088 Uiso 1 1 d DR . . . .
S1 S 0.97404(16) 1.41250(14) 0.21995(16) 0.0637(4) Uani 1 1 d . . . . .

loop_
_atom_site_aniso_label
_atom_site_aniso_U_11
_atom_site_aniso_U_22
_atom_site_aniso_U_33
_atom_site_aniso_U_23
_atom_site_aniso_U_13
_atom_site_aniso_U_12
C1 0.041(2) 0.043(3) 0.065(3) 0.028(2) 0.011(2) 0.009(2)
C2 0.051(3) 0.053(3) 0.078(4) 0.033(3) 0.020(3) 0.002(2)
C3 0.064(3) 0.049(3) 0.072(4) 0.038(3) 0.015(3) 0.003(2)
C4 0.054(3) 0.043(3) 0.059(3) 0.027(2) 0.004(2) 0.007(2)
C5 0.042(2) 0.036(2) 0.042(2) 0.0153(18) 0.0029(18) 0.0053(18)
C6 0.037(2) 0.030(2) 0.044(2) 0.0145(18) 0.0020(17) 0.0002(17)
C7 0.039(2) 0.043(2) 0.042(2) 0.0229(19) 0.0035(18) 0.0102(18)
C8 0.045(3) 0.079(4) 0.081(4) 0.056(3) 0.026(3) 0.027(3)
C9 0.043(2) 0.045(2) 0.046(2) 0.021(2) 0.0050(19) 0.016(2)
C10 0.047(2) 0.044(2) 0.042(2) 0.0160(19) 0.0037(19) 0.021(2)
C11 0.044(3) 0.053(3) 0.056(3) 0.022(2) 0.005(2) 0.019(2)
C12 0.061(3) 0.056(3) 0.059(3) 0.013(3) -0.010(3) 0.016(3)
C13 0.088(5) 0.060(3) 0.046(3) 0.015(3) -0.008(3) 0.028(3)
C14 0.097(5) 0.063(4) 0.051(3) 0.032(3) 0.007(3) 0.027(3)
C15 0.065(3) 0.059(3) 0.051(3) 0.030(2) 0.009(2) 0.019(3)
C16 0.041(2) 0.048(3) 0.053(3) 0.027(2) 0.011(2) 0.017(2)
C17 0.089(5) 0.065(4) 0.104(6) 0.019(4) 0.021(4) 0.014(4)
Cd1 0.0333(2) 0.0402(3) 0.0562(3) 0.0262(2) 0.00236(18) 0.00508(18)
N1 0.0358(18) 0.0389(19) 0.056(2) 0.0284(17) 0.0071(16) 0.0081(15)
N2 0.039(2) 0.039(2) 0.044(2) 0.0205(16) 0.0039(16) 0.0110(16)
N3 0.0398(19) 0.053(2) 0.0415(19) 0.0225(17) 0.0069(16) 0.0158(17)
N4 0.043(2) 0.069(3) 0.052(2) 0.030(2) 0.0119(18) 0.014(2)
N5 0.044(2) 0.076(3) 0.063(3) 0.031(2) 0.008(2) 0.011(2)
N6 0.031(2) 0.058(3) 0.081(3) 0.036(2) -0.006(2) -0.0060(19)
O1 0.054(2) 0.056(2) 0.056(2) 0.0235(17) 0.0098(16) 0.0046(17)
S1 0.0568(8) 0.0409(7) 0.0737(9) 0.0212(6) 0.0019(6) -0.0028(6)

loop_
_atom_type_symbol
_atom_type_description
_atom_type_scat_dispersion_real
_atom_type_scat_dispersion_imag
_atom_type_scat_source
C C 0.0181 0.0091 'International Tables Vol C Tables 4.2.6.8 and 6.1.1.4'
H H 0.0000 0.0000 'International Tables Vol C Tables 4.2.6.8 and 6.1.1.4'
Cd Cd 0.1185 4.6533 'International Tables Vol C Tables 4.2.6.8 and 6.1.1.4'
N N 0.0311 0.0180 'International Tables Vol C Tables 4.2.6.8 and 6.1.1.4'
O O 0.0492 0.0322 'International Tables Vol C Tables 4.2.6.8 and 6.1.1.4'
S S 0.3331 0.5567 'International Tables Vol C Tables 4.2.6.8 and 6.1.1.4'

loop_
_exptl_crystal_face_index_h
_exptl_crystal_face_index_k
_exptl_crystal_face_index_l
_exptl_crystal_face_perp_dist
_exptl_oxdiff_crystal_face_indexfrac_h
_exptl_oxdiff_crystal_face_indexfrac_k
_exptl_oxdiff_crystal_face_indexfrac_l
_exptl_oxdiff_crystal_face_x
_exptl_oxdiff_crystal_face_y
_exptl_oxdiff_crystal_face_z
3 -6 4 0.1928 3.3289 -5.9868 4.0991 -0.1071 -0.4469 0.8881
-2 7 -4 0.1256 -1.5481 6.6193 -4.0608 0.0283 0.1182 -0.9926
5 0 1 0.0808 5.4456 0.3850 0.9874 -0.2325 -0.9689 -0.0852
3 -1 -6 0.0746 2.7613 -0.8228 -5.9781 -0.9694 0.2326 -0.0787
-3 0 6 0.0580 -2.6605 0.2619 6.2451 0.9597 -0.2302 0.1610
-2 -6 3 0.1408 -2.0016 -6.0003 3.0036 0.1275 0.4855 0.9187
5 0 -4 0.0679 5.0019 0.0018 -4.0106 -0.8335 -0.3738 -0.1624
-5 -1 4 0.0010 -5.0020 -1.0018 4.0104 0.7708 0.4530 0.2985
5 -5 0 0.1837 5.0003 -4.9966 -0.0097 -0.6602 -0.3752 0.6249
-3 -1 -4 0.1287 -2.9991 -1.0039 -3.9969 -0.3414 0.9391 0.0620
-1 1 6 0.0395 -1.0021 1.0019 6.0048 0.8622 -0.5209 0.0358

loop_
_geom_angle_atom_site_label_1
_geom_angle_atom_site_label_2
_geom_angle_atom_site_label_3
_geom_angle
_geom_angle_site_symmetry_1
_geom_angle_site_symmetry_3
C2 C1 H1 121.2 . .
C2 C1 C6 117.7(5) . .
C6 C1 H1 121.2 . .
C1 C2 H2 119.2 . .
C1 C2 C3 121.6(5) . .
C3 C2 H2 119.2 . .
C2 C3 H3 119.4 . .
C4 C3 C2 121.2(5) . .
C4 C3 H3 119.4 . .
C3 C4 H4 121.7 . .
C3 C4 C5 116.5(5) . .
C5 C4 H4 121.7 . .
C4 C5 C6 122.6(5) . .
N2 C5 C4 131.9(5) . .
N2 C5 C6 105.5(4) . .
C1 C6 C5 120.4(4) . .
C1 C6 N1 130.5(4) . .
C5 C6 N1 109.0(4) . .
N1 C7 C8 125.2(4) . .
N1 C7 N2 112.2(4) . .
N2 C7 C8 122.5(4) . .
C7 C8 H8A 109.5 . .
C7 C8 H8B 109.5 . .
C7 C8 H8C 109.5 . .
H8A C8 H8B 109.5 . .
H8A C8 H8C 109.5 . .
H8B C8 H8C 109.5 . .
H9A C9 H9B 107.7 . .
N2 C9 H9A 108.9 . .
N2 C9 H9B 108.9 . .
N2 C9 N3 113.2(4) . .
N3 C9 H9A 108.9 . .
N3 C9 H9B 108.9 . .
C11 C10 C15 121.9(5) . .
N3 C10 C11 104.0(4) . .
N3 C10 C15 134.1(5) . .
C10 C11 C12 121.4(5) . .
N5 C11 C10 108.3(4) . .
N5 C11 C12 130.3(6) . .
C11 C12 H12 121.7 . .
C13 C12 C11 116.6(6) . .
C13 C12 H12 121.7 . .
C12 C13 H13 119.1 . .
C12 C13 C14 121.9(5) . .
C14 C13 H13 119.1 . .
C13 C14 H14 118.5 . .
C15 C14 C13 122.9(6) . .
C15 C14 H14 118.5 . .
C10 C15 H15 122.3 . .
C14 C15 C10 115.4(6) . .
C14 C15 H15 122.3 . .
N6 C16 S1 179.7(5) . .
H17A C17 H17B 109.5 . .
H17A C17 H17C 109.5 . .
H17B C17 H17C 109.5 . .
O1 C17 H17A 109.5 . .
O1 C17 H17B 109.5 . .
O1 C17 H17C 109.5 . .
N1 Cd1 N1 180.00(16) . 2_675
N6 Cd1 N1 90.87(15) . .
N6 Cd1 N1 89.13(15) 2_675 .
N6 Cd1 N1 90.87(15) 2_675 2_675
N6 Cd1 N1 89.13(15) . 2_675
N6 Cd1 N6 180.0 . 2_675
N6 Cd1 O1 92.99(16) 2_675 .
N6 Cd1 O1 92.99(16) . 2_675
N6 Cd1 O1 87.01(16) 2_675 2_675
N6 Cd1 O1 87.01(16) . .
O1 Cd1 N1 90.88(14) 2_675 .
O1 Cd1 N1 89.12(14) 2_675 2_675
O1 Cd1 N1 90.88(14) . 2_675
O1 Cd1 N1 89.12(14) . .
O1 Cd1 O1 180.0 2_675 .
C6 N1 Cd1 125.1(3) . .
C7 N1 C6 106.0(4) . .
C7 N1 Cd1 127.1(3) . .
C5 N2 C9 126.2(4) . .
C7 N2 C5 107.3(4) . .
C7 N2 C9 126.4(4) . .
C10 N3 C9 131.2(4) . .
N4 N3 C9 118.0(4) . .
N4 N3 C10 110.4(4) . .
N5 N4 N3 108.7(4) . .
N4 N5 C11 108.6(5) . .
C16 N6 Cd1 166.8(5) . .
C17 O1 Cd1 126.0(4) . .
C17 O1 H1A 108.3(16) . .
Cd1 O1 H1A 124.7(16) . .

loop_
_geom_bond_atom_site_label_1
_geom_bond_atom_site_label_2
_geom_bond_distance
_geom_bond_site_symmetry_2
C1 H1 0.9300 .
C1 C2 1.381(7) .
C1 C6 1.386(7) .
C2 H2 0.9300 .
C2 C3 1.398(9) .
C3 H3 0.9300 .
C3 C4 1.386(8) .
C4 H4 0.9300 .
C4 C5 1.388(7) .
C5 C6 1.390(7) .
C5 N2 1.386(6) .
C6 N1 1.401(6) .
C7 C8 1.488(7) .
C7 N1 1.306(6) .
C7 N2 1.364(6) .
C8 H8A 0.9600 .
C8 H8B 0.9600 .
C8 H8C 0.9600 .
C9 H9A 0.9700 .
C9 H9B 0.9700 .
C9 N2 1.456(6) .
C9 N3 1.462(6) .
C10 C11 1.388(7) .
C10 C15 1.406(7) .
C10 N3 1.371(6) .
C11 C12 1.398(7) .
C11 N5 1.374(7) .
C12 H12 0.9300 .
C12 C13 1.355(10) .
C13 H13 0.9300 .
C13 C14 1.405(10) .
C14 H14 0.9300 .
C14 C15 1.361(8) .
C15 H15 0.9300 .
C16 N6 1.134(7) .
C16 S1 1.625(5) .
C17 H17A 0.9600 .
C17 H17B 0.9600 .
C17 H17C 0.9600 .
C17 O1 1.430(8) .
Cd1 N1 2.399(4) 2_675
Cd1 N1 2.399(4) .
Cd1 N6 2.249(4) .
Cd1 N6 2.249(4) 2_675
Cd1 O1 2.386(4) 2_675
Cd1 O1 2.386(4) .
N3 N4 1.341(6) .
N4 N5 1.306(6) .
O1 H1A 0.852(9) .

loop_
_geom_hbond_atom_site_label_D
_geom_hbond_atom_site_label_H
_geom_hbond_atom_site_label_A
_geom_hbond_distance_DH
_geom_hbond_distance_HA
_geom_hbond_distance_DA
_geom_hbond_angle_DHA
_geom_hbond_site_symmetry_A
O1 H1A N5 0.852(9) 1.98(3) 2.808(6) 163(7) 1_455

loop_
_geom_torsion_atom_site_label_1
_geom_torsion_atom_site_label_2
_geom_torsion_atom_site_label_3
_geom_torsion_atom_site_label_4
_geom_torsion
_geom_torsion_site_symmetry_1
_geom_torsion_site_symmetry_2
_geom_torsion_site_symmetry_3
_geom_torsion_site_symmetry_4
C1 C2 C3 C4 0.0(9) . . . .
C1 C6 N1 C7 -179.6(5) . . . .
C1 C6 N1 Cd1 15.0(7) . . . .
C2 C1 C6 C5 -0.1(7) . . . .
C2 C1 C6 N1 179.9(5) . . . .
C2 C3 C4 C5 1.6(8) . . . .
C3 C4 C5 C6 -2.4(7) . . . .
C3 C4 C5 N2 179.8(5) . . . .
C4 C5 C6 C1 1.7(7) . . . .
C4 C5 C6 N1 -178.3(4) . . . .
C4 C5 N2 C7 177.7(5) . . . .
C4 C5 N2 C9 -3.2(8) . . . .
C5 C6 N1 C7 0.4(5) . . . .
C5 C6 N1 Cd1 -165.0(3) . . . .
C6 C1 C2 C3 -0.7(8) . . . .
C6 C5 N2 C7 -0.4(5) . . . .
C6 C5 N2 C9 178.8(4) . . . .
C8 C7 N1 C6 178.0(5) . . . .
C8 C7 N1 Cd1 -17.1(7) . . . .
C8 C7 N2 C5 -178.0(5) . . . .
C8 C7 N2 C9 2.9(7) . . . .
C9 N3 N4 N5 -174.3(4) . . . .
C10 C11 C12 C13 -0.9(8) . . . .
C10 C11 N5 N4 -1.5(6) . . . .
C10 N3 N4 N5 -0.3(6) . . . .
C11 C10 C15 C14 -1.3(8) . . . .
C11 C10 N3 C9 172.3(4) . . . .
C11 C10 N3 N4 -0.6(5) . . . .
C11 C12 C13 C14 0.3(9) . . . .
C12 C11 N5 N4 176.4(6) . . . .
C12 C13 C14 C15 -0.1(10) . . . .
C13 C14 C15 C10 0.6(9) . . . .
C15 C10 C11 C12 1.5(8) . . . .
C15 C10 C11 N5 179.7(5) . . . .
C15 C10 N3 C9 -5.8(9) . . . .
C15 C10 N3 N4 -178.7(5) . . . .
N1 C7 N2 C5 0.6(5) . . . .
N1 C7 N2 C9 -178.5(4) . . . .
N2 C5 C6 C1 180.0(4) . . . .
N2 C5 C6 N1 0.0(5) . . . .
N2 C7 N1 C6 -0.6(5) . . . .
N2 C7 N1 Cd1 164.3(3) . . . .
N2 C9 N3 C10 89.1(6) . . . .
N2 C9 N3 N4 -98.4(5) . . . .
N3 C9 N2 C5 -100.3(5) . . . .
N3 C9 N2 C7 78.7(6) . . . .
N3 C10 C11 C12 -176.9(5) . . . .
N3 C10 C11 N5 1.2(5) . . . .
N3 C10 C15 C14 176.6(5) . . . .
N3 N4 N5 C11 1.1(6) . . . .
N5 C11 C12 C13 -178.6(6) . . . .
